data_4084539
loop_
_publ_author_name
'Sonnenberg, Jessica F.'
'Lough, Alan J.'
'Morris, Robert H.'

_publ_section_title
;
 Synthesis of Iron P-N-P&#x2032; and P-NH-P&#x2032; Asymmetric
 Hydrogenation Catalysts
;
_journal_issue 22
_journal_name_full Organometallics
_journal_page_first 6452
_journal_paper_doi 10.1021/om5008083
_journal_volume 33
_journal_year 2014
_chemical_absolute_configuration ad
_chemical_formula_moiety 'C53 H48 Br Fe N2 O P2, B F4, C4 H10 O'
_chemical_formula_sum 'C57 H58 B Br F4 Fe N2 O2 P2'
_chemical_formula_weight 1087.56
_chemical_name_systematic
; 
 ? 
;
_space_group_crystal_system orthorhombic
_space_group_IT_number 20
_space_group_name_Hall 'C 2c 2'
_space_group_name_H-M_alt 'C 2 2 21'
_symmetry_space_group_name_Hall 'C 2c 2'
_symmetry_space_group_name_H-M 'C 2 2 21'
_atom_sites_solution_hydrogens geom
_audit_creation_method SHELXL-2013
_cell_angle_alpha 90
_cell_angle_beta 90
_cell_angle_gamma 90
_cell_formula_units_Z 4
_cell_length_a 20.4589(7)
_cell_length_b 17.3014(6)
_cell_length_c 14.5749(6)
_cell_measurement_reflns_used 9940
_cell_measurement_temperature 147(2)
_cell_measurement_theta_max 27.33
_cell_measurement_theta_min 2.35
_cell_volume 5159.0(3)
_computing_cell_refinement APEX2
_computing_data_collection 'APEX2 (Bruker, 2007)'
_computing_data_reduction 'SAINT (Bruker, 2007)'
_computing_molecular_graphics 'PLATON (Spek, 2009)'
_computing_publication_material 'SHELXTL (Sheldrick, 2008)'
_computing_structure_refinement 'SHELXL-2013 (Sheldrick, 2013)'
_computing_structure_solution 'SHELXS-97 (Sheldrick, 2008)'
_diffrn_ambient_temperature 147(2)
_diffrn_measured_fraction_theta_full 1.000
_diffrn_measured_fraction_theta_max 0.999
_diffrn_measurement_device_type 'Bruker APEX-II CCD'
_diffrn_measurement_method '\f and \w scans'
_diffrn_radiation_type MoK\a
_diffrn_radiation_wavelength 0.71073
_diffrn_reflns_av_R_equivalents 0.0548
_diffrn_reflns_av_unetI/netI 0.0291
_diffrn_reflns_Laue_measured_fraction_full 1.000
_diffrn_reflns_Laue_measured_fraction_max 0.999
_diffrn_reflns_limit_h_max 26
_diffrn_reflns_limit_h_min -26
_diffrn_reflns_limit_k_max 22
_diffrn_reflns_limit_k_min -22
_diffrn_reflns_limit_l_max 18
_diffrn_reflns_limit_l_min -18
_diffrn_reflns_number 45277
_diffrn_reflns_point_group_measured_fraction_full 1.000
_diffrn_reflns_point_group_measured_fraction_max 0.998
_diffrn_reflns_theta_full 25.242
_diffrn_reflns_theta_max 27.514
_diffrn_reflns_theta_min 1.541
_diffrn_source 'sealed tube with Bruker Triumph monochromator'
_exptl_absorpt_coefficient_mu 1.188
_exptl_absorpt_correction_T_max 0.7456
_exptl_absorpt_correction_T_min 0.6911
_exptl_absorpt_correction_type multi-scan
_exptl_absorpt_process_details 'SADABS (Sheldrick, 1996)'
_exptl_crystal_colour bronze
_exptl_crystal_density_diffrn 1.400
_exptl_crystal_description needle
_exptl_crystal_F_000 2248
_exptl_crystal_size_max 0.260
_exptl_crystal_size_mid 0.200
_exptl_crystal_size_min 0.110
_refine_diff_density_max 0.630
_refine_diff_density_min -0.637
_refine_diff_density_rms 0.066
_refine_ls_abs_structure_details
; 
 Flack x determined using 2337 quotients [(I+)-(I-)]/[(I+)+(I-)] 
 (Parsons and Flack (2004), Acta Cryst. A60, s61). 
;
_refine_ls_abs_structure_Flack 0.021(4)
_refine_ls_extinction_method none
_refine_ls_goodness_of_fit_ref 1.145
_refine_ls_hydrogen_treatment constr
_refine_ls_matrix_type full
_refine_ls_number_parameters 353
_refine_ls_number_reflns 5943
_refine_ls_number_restraints 12
_refine_ls_restrained_S_all 1.148
_refine_ls_R_factor_all 0.0460
_refine_ls_R_factor_gt 0.0420
_refine_ls_shift/su_max 0.006
_refine_ls_shift/su_mean 0.000
_refine_ls_structure_factor_coef Fsqd
_refine_ls_weighting_details 'w=1/[\s^2^(Fo^2^)+(0.0340P)^2^+9.6286P] where P=(Fo^2^+2Fc^2^)/3'
_refine_ls_weighting_scheme calc
_refine_ls_wR_factor_gt 0.1017
_refine_ls_wR_factor_ref 0.1034
_reflns_Friedel_coverage 0.817
_reflns_Friedel_fraction_full 1.000
_reflns_Friedel_fraction_max 0.997
_reflns_number_gt 5526
_reflns_number_total 5943
_reflns_threshold_expression 'I > 2\s(I)'
_cod_data_source_file om5008083_si_002.cif
_cod_data_source_block 3
_cod_depositor_comments 'Adding full bibliography for 4084538--4084543.cif.'
_cod_database_code 4084539
_shelx_space_group_comment
; 
The symmetry employed for this shelxl refinement is uniquely defined 
by the following loop, which should always be used as a source of 
symmetry information in preference to the above space-group names. 
They are only intended as comments. 
;
_shelx_estimated_absorpt_t_min 0.748
_shelx_estimated_absorpt_t_max 0.880
_shelxl_version_number 2013-4

loop_
_space_group_symop_operation_xyz
'x, y, z'
'-x, -y, z+1/2'
'x, -y, -z'
'-x, y, -z+1/2'
'x+1/2, y+1/2, z'
'-x+1/2, -y+1/2, z+1/2'
'x+1/2, -y+1/2, -z'
'-x+1/2, y+1/2, -z+1/2'

loop_
_atom_site_label
_atom_site_type_symbol
_atom_site_fract_x
_atom_site_fract_y
_atom_site_fract_z
_atom_site_U_iso_or_equiv
_atom_site_adp_type
_atom_site_occupancy
_atom_site_site_symmetry_order
_atom_site_calc_flag
_atom_site_refinement_flags_posn
_atom_site_refinement_flags_adp
_atom_site_refinement_flags_occupancy
_atom_site_disorder_assembly
_atom_site_disorder_group
Br1 Br 0.49944(6) 0.49261(8) 0.62675(10) 0.0302(2) Uani 0.5 1 d . . P . .
Fe1 Fe 0.57796(3) 0.5000 0.5000 0.01996(16) Uani 1 2 d S T P . .
O1 O 0.4712(4) 0.5144(6) 0.3671(7) 0.045(3) Uani 0.5 1 d . . P . .
C3 C 0.5140(5) 0.5048(6) 0.4189(8) 0.0275(17) Uani 0.5 1 d . . P . .
P1 P 0.58551(4) 0.36923(5) 0.50703(8) 0.0221(2) Uani 1 1 d . . . . .
N1 N 0.64734(15) 0.48789(19) 0.4000(2) 0.0233(7) Uani 1 1 d . . . . .
H1B H 0.6440 0.5323 0.3574 0.028 Uiso 1 1 calc R U . . .
H1C H 0.6911 0.4899 0.4289 0.028 Uiso 1 1 calc R U . . .
C1 C 0.64190(19) 0.4139(2) 0.3452(3) 0.0232(8) Uani 1 1 d . . . . .
H1A H 0.5978 0.4130 0.3158 0.028 Uiso 1 1 calc R U . . .
C2 C 0.6453(2) 0.3463(2) 0.4130(3) 0.0225(8) Uani 1 1 d . . . . .
H2A H 0.6897 0.3485 0.4415 0.027 Uiso 1 1 calc R U . . .
C11 C 0.6926(2) 0.4121(2) 0.2696(3) 0.0286(9) Uani 1 1 d . . . . .
C12 C 0.6749(3) 0.4296(4) 0.1818(4) 0.0505(14) Uani 1 1 d . . . . .
H12A H 0.6307 0.4419 0.1681 0.061 Uiso 1 1 calc R U . . .
C13 C 0.7222(4) 0.4294(5) 0.1116(4) 0.0702(19) Uani 1 1 d . . . . .
H13A H 0.7092 0.4401 0.0503 0.084 Uiso 1 1 calc R U . . .
C14 C 0.7852(3) 0.4144(3) 0.1294(5) 0.0593(17) Uani 1 1 d . . . . .
H14A H 0.8164 0.4143 0.0811 0.071 Uiso 1 1 calc R U . . .
C15 C 0.8041(3) 0.3992(4) 0.2165(5) 0.0665(19) Uani 1 1 d . . . . .
H15A H 0.8489 0.3894 0.2293 0.080 Uiso 1 1 calc R U . . .
C16 C 0.7586(3) 0.3978(4) 0.2879(4) 0.0506(14) Uani 1 1 d . . . . .
H16A H 0.7725 0.3872 0.3488 0.061 Uiso 1 1 calc R U . . .
C21 C 0.6389(2) 0.2672(2) 0.3714(3) 0.0275(8) Uani 1 1 d . . . . .
C22 C 0.5975(3) 0.2514(3) 0.2974(3) 0.0388(11) Uani 1 1 d . . . . .
H22A H 0.5718 0.2919 0.2722 0.047 Uiso 1 1 calc R U . . .
C23 C 0.5931(3) 0.1781(3) 0.2600(4) 0.0515(14) Uani 1 1 d . . . . .
H23A H 0.5644 0.1685 0.2101 0.062 Uiso 1 1 calc R U . . .
C24 C 0.6305(3) 0.1192(3) 0.2953(4) 0.0567(16) Uani 1 1 d . . . . .
H24A H 0.6276 0.0689 0.2695 0.068 Uiso 1 1 calc R U . . .
C25 C 0.6716(3) 0.1324(3) 0.3669(4) 0.0475(13) Uani 1 1 d . . . . .
H25A H 0.6975 0.0915 0.3906 0.057 Uiso 1 1 calc R U . . .
C26 C 0.6758(2) 0.2058(3) 0.4057(3) 0.0355(10) Uani 1 1 d . . . . .
H26A H 0.7043 0.2142 0.4563 0.043 Uiso 1 1 calc R U . . .
C31 C 0.51427(18) 0.3056(2) 0.4954(4) 0.0300(8) Uani 1 1 d . . . . .
C32 C 0.4540(2) 0.3337(3) 0.4713(3) 0.0376(11) Uani 1 1 d . . . . .
H32A H 0.4488 0.3872 0.4584 0.045 Uiso 1 1 calc R U . . .
C33 C 0.3997(3) 0.2842(3) 0.4654(4) 0.0477(13) Uani 1 1 d . . . . .
H33A H 0.3584 0.3042 0.4475 0.057 Uiso 1 1 calc R U . . .
C34 C 0.4061(3) 0.2077(3) 0.4851(5) 0.0547(15) Uani 1 1 d . . . . .
H34A H 0.3693 0.1743 0.4814 0.066 Uiso 1 1 calc R U . . .
C35 C 0.4651(3) 0.1796(3) 0.5101(6) 0.0602(16) Uani 1 1 d . . . . .
H35A H 0.4693 0.1264 0.5249 0.072 Uiso 1 1 calc R U . . .
C36 C 0.5200(2) 0.2275(3) 0.5145(4) 0.0465(13) Uani 1 1 d . . . . .
H36A H 0.5613 0.2064 0.5306 0.056 Uiso 1 1 calc R U . . .
C41 C 0.6220(2) 0.3340(2) 0.6132(3) 0.0247(8) Uani 1 1 d . . . . .
C42 C 0.6887(2) 0.3216(3) 0.6257(3) 0.0344(10) Uani 1 1 d . . . . .
H42A H 0.7177 0.3257 0.5750 0.041 Uiso 1 1 calc R U . . .
C43 C 0.7130(3) 0.3031(3) 0.7118(3) 0.0450(13) Uani 1 1 d . . . . .
H43A H 0.7587 0.2953 0.7197 0.054 Uiso 1 1 calc R U . . .
C44 C 0.6719(3) 0.2960(4) 0.7855(4) 0.0490(14) Uani 1 1 d . . . . .
H44A H 0.6887 0.2816 0.8439 0.059 Uiso 1 1 calc R U . . .
C45 C 0.6065(3) 0.3096(4) 0.7745(4) 0.0543(15) Uani 1 1 d . . . . .
H45A H 0.5782 0.3069 0.8261 0.065 Uiso 1 1 calc R U . . .
C46 C 0.5815(2) 0.3273(4) 0.6894(4) 0.0474(13) Uani 1 1 d . . . . .
H46A H 0.5358 0.3350 0.6827 0.057 Uiso 1 1 calc R U . . .
F1 F 0.77926(17) 0.5621(2) 0.4889(3) 0.0763(11) Uani 1 1 d . . . . .
F2 F 0.85916(18) 0.5109(3) 0.5748(3) 0.0910(14) Uani 1 1 d . . . . .
B1 B 0.8207(3) 0.5000 0.5000 0.0463(18) Uani 1 2 d S T P . .
O1S O 0.9587(5) 0.4509(8) 0.1384(8) 0.094(4) Uani 0.5 1 d . . P A -1
C1S C 0.9943(16) 0.3860(13) 0.2785(14) 0.113(6) Uani 0.5 1 d . U P A -1
H1SA H 1.0254 0.3874 0.3297 0.170 Uiso 0.5 1 calc R U P A -1
H1SB H 1.0012 0.3388 0.2426 0.170 Uiso 0.5 1 calc R U P A -1
H1SC H 0.9496 0.3866 0.3025 0.170 Uiso 0.5 1 calc R U P A -1
C2S C 1.0051(10) 0.4573(11) 0.2167(11) 0.087(5) Uani 0.5 1 d . U P A -1
H2SA H 0.9968 0.5053 0.2516 0.105 Uiso 0.5 1 calc R U P A -1
H2SB H 1.0507 0.4584 0.1940 0.105 Uiso 0.5 1 calc R U P A -1
C3S C 0.9767(8) 0.5099(12) 0.0790(10) 0.082(4) Uani 0.5 1 d . U P A -1
H3SA H 1.0236 0.5062 0.0631 0.099 Uiso 0.5 1 calc R U P A -1
H3SB H 0.9682 0.5611 0.1069 0.099 Uiso 0.5 1 calc R U P A -1
C4S C 0.9318(7) 0.497(3) -0.010(3) 0.090(6) Uani 0.5 1 d . U P A -1
H4SA H 0.9407 0.5379 -0.0549 0.134 Uiso 0.5 1 calc R U P A -1
H4SB H 0.8856 0.4988 0.0078 0.134 Uiso 0.5 1 calc R U P A -1
H4SC H 0.9416 0.4466 -0.0372 0.134 Uiso 0.5 1 calc R U P A -1

loop_
_atom_site_aniso_label
_atom_site_aniso_U_11
_atom_site_aniso_U_22
_atom_site_aniso_U_33
_atom_site_aniso_U_23
_atom_site_aniso_U_13
_atom_site_aniso_U_12
Br1 0.0262(5) 0.0370(5) 0.0273(5) 0.0012(5) 0.0079(5) -0.0016(6)
Fe1 0.0167(3) 0.0234(3) 0.0197(3) -0.0001(3) 0.000 0.000
O1 0.028(4) 0.051(6) 0.054(5) 0.004(4) -0.023(4) -0.001(5)
C3 0.029(4) 0.029(4) 0.025(5) 0.004(5) -0.002(4) -0.005(4)
P1 0.0213(4) 0.0239(4) 0.0212(5) 0.0012(4) 0.0009(5) -0.0026(3)
N1 0.0240(14) 0.0226(17) 0.0233(15) -0.0026(13) 0.0044(11) 0.0000(13)
C1 0.0227(18) 0.0225(18) 0.0244(19) -0.0013(15) 0.0031(15) -0.0038(14)
C2 0.0223(18) 0.0226(18) 0.023(2) -0.0004(15) 0.0018(15) -0.0035(15)
C11 0.034(2) 0.0213(17) 0.030(2) -0.0062(15) 0.0120(17) -0.0040(15)
C12 0.047(3) 0.071(4) 0.034(3) 0.011(3) 0.006(2) -0.006(3)
C13 0.086(5) 0.088(5) 0.036(3) 0.007(3) 0.022(3) -0.013(4)
C14 0.075(4) 0.048(3) 0.055(4) -0.011(3) 0.041(3) -0.023(3)
C15 0.049(3) 0.066(4) 0.084(5) -0.010(4) 0.040(3) 0.000(3)
C16 0.040(3) 0.059(3) 0.052(3) 0.008(3) 0.020(2) 0.008(2)
C21 0.034(2) 0.0235(18) 0.025(2) -0.0009(16) 0.0050(17) -0.0042(16)
C22 0.047(3) 0.032(2) 0.037(3) 0.0048(19) -0.008(2) -0.010(2)
C23 0.069(4) 0.043(3) 0.043(3) -0.010(2) -0.002(3) -0.021(3)
C24 0.084(4) 0.033(3) 0.054(3) -0.009(2) 0.015(3) -0.012(3)
C25 0.066(3) 0.028(2) 0.048(3) -0.001(2) 0.011(3) 0.008(2)
C26 0.044(3) 0.030(2) 0.033(2) 0.0005(18) 0.006(2) 0.0052(19)
C31 0.0315(17) 0.0314(19) 0.0270(19) -0.0035(19) 0.006(2) -0.0117(14)
C32 0.032(2) 0.043(3) 0.037(3) 0.003(2) -0.0028(18) -0.011(2)
C33 0.039(3) 0.053(3) 0.051(3) -0.002(2) -0.005(2) -0.019(2)
C34 0.050(3) 0.053(3) 0.061(4) -0.005(3) -0.001(3) -0.030(2)
C35 0.067(3) 0.036(3) 0.078(5) -0.004(3) 0.012(4) -0.022(2)
C36 0.040(2) 0.037(2) 0.063(4) 0.000(2) 0.007(3) -0.0084(19)
C41 0.026(2) 0.0227(18) 0.026(2) 0.0030(15) -0.0007(16) -0.0022(15)
C42 0.029(2) 0.045(3) 0.029(2) -0.003(2) 0.0006(18) 0.0030(19)
C43 0.034(2) 0.066(4) 0.035(3) 0.005(2) -0.005(2) 0.009(2)
C44 0.044(3) 0.071(4) 0.032(3) 0.015(3) -0.006(2) 0.005(3)
C45 0.040(3) 0.093(5) 0.030(3) 0.016(3) 0.003(2) 0.004(3)
C46 0.029(2) 0.078(4) 0.035(3) 0.021(3) 0.006(2) 0.008(3)
F1 0.065(2) 0.063(2) 0.101(3) 0.008(3) 0.004(3) 0.0315(18)
F2 0.0520(19) 0.105(3) 0.116(3) -0.024(3) -0.035(2) 0.003(3)
B1 0.024(3) 0.038(4) 0.076(5) -0.006(5) 0.000 0.000
O1S 0.069(7) 0.132(11) 0.080(7) 0.007(7) 0.013(6) 0.027(7)
C1S 0.120(11) 0.124(12) 0.095(12) 0.015(9) 0.011(12) 0.000(11)
C2S 0.062(8) 0.116(11) 0.084(10) -0.001(7) -0.007(9) 0.001(8)
C3S 0.078(8) 0.099(10) 0.070(8) -0.003(9) 0.007(7) 0.022(9)
C4S 0.083(7) 0.109(10) 0.077(14) 0.007(10) 0.014(10) 0.040(12)

loop_
_atom_type_symbol
_atom_type_description
_atom_type_scat_dispersion_real
_atom_type_scat_dispersion_imag
_atom_type_scat_source
C C 0.0033 0.0016 'International Tables Vol C Tables 4.2.6.8 and 6.1.1.4'
H H 0.0000 0.0000 'International Tables Vol C Tables 4.2.6.8 and 6.1.1.4'
B B 0.0013 0.0007 'International Tables Vol C Tables 4.2.6.8 and 6.1.1.4'
Br Br -0.2901 2.4595 'International Tables Vol C Tables 4.2.6.8 and 6.1.1.4'
F F 0.0171 0.0103 'International Tables Vol C Tables 4.2.6.8 and 6.1.1.4'
Fe Fe 0.3463 0.8444 'International Tables Vol C Tables 4.2.6.8 and 6.1.1.4'
N N 0.0061 0.0033 'International Tables Vol C Tables 4.2.6.8 and 6.1.1.4'
O O 0.0106 0.0060 'International Tables Vol C Tables 4.2.6.8 and 6.1.1.4'
P P 0.1023 0.0942 'International Tables Vol C Tables 4.2.6.8 and 6.1.1.4'

loop_
_geom_angle_atom_site_label_1
_geom_angle_atom_site_label_2
_geom_angle_atom_site_label_3
_geom_angle
_geom_angle_site_symmetry_1
_geom_angle_site_symmetry_3
O1 Br1 C3 123.0(14) 3_566 3_566
O1 Br1 Fe1 139.3(10) 3_566 .
C3 Br1 Fe1 16.8(7) 3_566 .
C3 Fe1 C3 84.4(6) 3_566 .
C3 Fe1 N1 170.7(3) 3_566 .
C3 Fe1 N1 92.4(3) . .
C3 Fe1 N1 92.4(3) 3_566 3_566
C3 Fe1 N1 170.7(4) . 3_566
N1 Fe1 N1 92.10(18) . 3_566
C3 Fe1 P1 88.5(3) 3_566 .
C3 Fe1 P1 97.3(3) . .
N1 Fe1 P1 83.27(10) . .
N1 Fe1 P1 91.30(10) 3_566 .
C3 Fe1 P1 97.3(3) 3_566 3_566
C3 Fe1 P1 88.5(3) . 3_566
N1 Fe1 P1 91.30(10) . 3_566
N1 Fe1 P1 83.27(10) 3_566 3_566
P1 Fe1 P1 172.20(5) . 3_566
C3 Fe1 Br1 91.2(3) 3_566 3_566
C3 Fe1 Br1 6.9(3) . 3_566
N1 Fe1 Br1 85.59(9) . 3_566
N1 Fe1 Br1 170.56(10) 3_566 3_566
P1 Fe1 Br1 97.50(4) . 3_566
P1 Fe1 Br1 87.63(4) 3_566 3_566
C3 Fe1 Br1 6.9(3) 3_566 .
C3 Fe1 Br1 91.2(3) . .
N1 Fe1 Br1 170.56(10) . .
N1 Fe1 Br1 85.59(9) 3_566 .
P1 Fe1 Br1 87.63(4) . .
P1 Fe1 Br1 97.50(4) 3_566 .
Br1 Fe1 Br1 98.12(6) 3_566 .
Br1 O1 C3 31.6(8) 3_566 .
Br1 C3 O1 25.4(7) 3_566 .
Br1 C3 Fe1 156.3(9) 3_566 .
O1 C3 Fe1 174.4(11) . .
C41 P1 C31 101.7(2) . .
C41 P1 C2 106.4(2) . .
C31 P1 C2 108.9(2) . .
C41 P1 Fe1 113.55(14) . .
C31 P1 Fe1 122.66(14) . .
C2 P1 Fe1 102.79(13) . .
C1 N1 Fe1 114.3(2) . .
C1 N1 H1B 108.7 . .
Fe1 N1 H1B 108.7 . .
C1 N1 H1C 108.7 . .
Fe1 N1 H1C 108.7 . .
H1B N1 H1C 107.6 . .
N1 C1 C11 110.6(3) . .
N1 C1 C2 107.6(3) . .
C11 C1 C2 115.0(3) . .
N1 C1 H1A 107.8 . .
C11 C1 H1A 107.8 . .
C2 C1 H1A 107.8 . .
C21 C2 C1 115.5(3) . .
C21 C2 P1 115.4(3) . .
C1 C2 P1 106.3(3) . .
C21 C2 H2A 106.3 . .
C1 C2 H2A 106.3 . .
P1 C2 H2A 106.3 . .
C12 C11 C16 118.3(4) . .
C12 C11 C1 119.8(4) . .
C16 C11 C1 121.8(4) . .
C11 C12 C13 119.9(6) . .
C11 C12 H12A 120.1 . .
C13 C12 H12A 120.1 . .
C14 C13 C12 121.4(6) . .
C14 C13 H13A 119.3 . .
C12 C13 H13A 119.3 . .
C13 C14 C15 119.7(5) . .
C13 C14 H14A 120.2 . .
C15 C14 H14A 120.2 . .
C14 C15 C16 120.8(6) . .
C14 C15 H15A 119.6 . .
C16 C15 H15A 119.6 . .
C15 C16 C11 119.9(6) . .
C15 C16 H16A 120.0 . .
C11 C16 H16A 120.0 . .
C26 C21 C22 117.0(4) . .
C26 C21 C2 120.1(4) . .
C22 C21 C2 122.9(4) . .
C23 C22 C21 121.5(5) . .
C23 C22 H22A 119.2 . .
C21 C22 H22A 119.2 . .
C24 C23 C22 119.8(5) . .
C24 C23 H23A 120.1 . .
C22 C23 H23A 120.1 . .
C25 C24 C23 120.4(5) . .
C25 C24 H24A 119.8 . .
C23 C24 H24A 119.8 . .
C24 C25 C26 120.3(5) . .
C24 C25 H25A 119.9 . .
C26 C25 H25A 119.9 . .
C25 C26 C21 121.0(5) . .
C25 C26 H26A 119.5 . .
C21 C26 H26A 119.5 . .
C32 C31 C36 118.2(4) . .
C32 C31 P1 121.8(3) . .
C36 C31 P1 120.0(3) . .
C31 C32 C33 120.8(5) . .
C31 C32 H32A 119.6 . .
C33 C32 H32A 119.6 . .
C34 C33 C32 120.3(5) . .
C34 C33 H33A 119.9 . .
C32 C33 H33A 119.9 . .
C35 C34 C33 119.5(5) . .
C35 C34 H34A 120.3 . .
C33 C34 H34A 120.3 . .
C34 C35 C36 121.2(5) . .
C34 C35 H35A 119.4 . .
C36 C35 H35A 119.4 . .
C31 C36 C35 120.1(5) . .
C31 C36 H36A 119.9 . .
C35 C36 H36A 119.9 . .
C46 C41 C42 117.8(4) . .
C46 C41 P1 117.5(3) . .
C42 C41 P1 124.3(3) . .
C43 C42 C41 120.3(4) . .
C43 C42 H42A 119.8 . .
C41 C42 H42A 119.8 . .
C44 C43 C42 120.6(5) . .
C44 C43 H43A 119.7 . .
C42 C43 H43A 119.7 . .
C45 C44 C43 119.6(5) . .
C45 C44 H44A 120.2 . .
C43 C44 H44A 120.2 . .
C44 C45 C46 120.5(5) . .
C44 C45 H45A 119.7 . .
C46 C45 H45A 119.7 . .
C45 C46 C41 121.1(5) . .
C45 C46 H46A 119.4 . .
C41 C46 H46A 119.4 . .
F2 B1 F2 109.2(6) 3_566 .
F2 B1 F1 110.1(3) 3_566 3_566
F2 B1 F1 111.7(3) . 3_566
F2 B1 F1 111.7(3) 3_566 .
F2 B1 F1 110.1(3) . .
F1 B1 F1 104.0(5) 3_566 .
C3S O1S C2S 104.8(14) . .
C2S C1S H1SA 109.5 . .
C2S C1S H1SB 109.5 . .
H1SA C1S H1SB 109.5 . .
C2S C1S H1SC 109.5 . .
H1SA C1S H1SC 109.5 . .
H1SB C1S H1SC 109.5 . .
O1S C2S C1S 107.3(17) . .
O1S C2S H2SA 110.3 . .
C1S C2S H2SA 110.2 . .
O1S C2S H2SB 110.2 . .
C1S C2S H2SB 110.2 . .
H2SA C2S H2SB 108.5 . .
O1S C3S C4S 104(2) . .
O1S C3S H3SA 110.9 . .
C4S C3S H3SA 110.9 . .
O1S C3S H3SB 110.9 . .
C4S C3S H3SB 110.9 . .
H3SA C3S H3SB 108.9 . .
C3S C4S H4SA 109.5 . .
C3S C4S H4SB 109.5 . .
H4SA C4S H4SB 109.5 . .
C3S C4S H4SC 109.5 . .
H4SA C4S H4SC 109.5 . .
H4SB C4S H4SC 109.5 . .

loop_
_geom_bond_atom_site_label_1
_geom_bond_atom_site_label_2
_geom_bond_distance
_geom_bond_site_symmetry_2
Br1 O1 0.598(8) 3_566
Br1 C3 0.731(11) 3_566
Br1 Fe1 2.4514(16) .
Fe1 C3 1.764(12) 3_566
Fe1 C3 1.764(12) .
Fe1 N1 2.045(3) .
Fe1 N1 2.045(3) 3_566
Fe1 P1 2.2701(9) .
Fe1 P1 2.2702(9) 3_566
Fe1 Br1 2.4514(16) 3_566
O1 Br1 0.598(8) 3_566
O1 C3 1.169(12) .
C3 Br1 0.731(11) 3_566
P1 C41 1.823(4) .
P1 C31 1.834(4) .
P1 C2 1.879(4) .
N1 C1 1.513(5) .
N1 H1B 0.9900 .
N1 H1C 0.9900 .
C1 C11 1.514(5) .
C1 C2 1.531(5) .
C1 H1A 1.0000 .
C2 C21 1.503(5) .
C2 H2A 1.0000 .
C11 C12 1.364(7) .
C11 C16 1.398(7) .
C12 C13 1.409(8) .
C12 H12A 0.9500 .
C13 C14 1.339(11) .
C13 H13A 0.9500 .
C14 C15 1.353(10) .
C14 H14A 0.9500 .
C15 C16 1.396(7) .
C15 H15A 0.9500 .
C16 H16A 0.9500 .
C21 C26 1.396(6) .
C21 C22 1.399(6) .
C22 C23 1.383(7) .
C22 H22A 0.9500 .
C23 C24 1.374(9) .
C23 H23A 0.9500 .
C24 C25 1.360(9) .
C24 H24A 0.9500 .
C25 C26 1.393(7) .
C25 H25A 0.9500 .
C26 H26A 0.9500 .
C31 C32 1.372(6) .
C31 C36 1.386(6) .
C32 C33 1.404(6) .
C32 H32A 0.9500 .
C33 C34 1.360(8) .
C33 H33A 0.9500 .
C34 C35 1.352(9) .
C34 H34A 0.9500 .
C35 C36 1.396(7) .
C35 H35A 0.9500 .
C36 H36A 0.9500 .
C41 C46 1.392(6) .
C41 C42 1.393(6) .
C42 C43 1.387(7) .
C42 H42A 0.9500 .
C43 C44 1.371(7) .
C43 H43A 0.9500 .
C44 C45 1.367(8) .
C44 H44A 0.9500 .
C45 C46 1.376(7) .
C45 H45A 0.9500 .
C46 H46A 0.9500 .
F1 B1 1.378(5) .
F2 B1 1.358(5) .
B1 F2 1.358(5) 3_566
B1 F1 1.378(5) 3_566
O1S C3S 1.39(2) .
O1S C2S 1.49(2) .
C1S C2S 1.54(2) .
C1S H1SA 0.9800 .
C1S H1SB 0.9800 .
C1S H1SC 0.9800 .
C2S H2SA 0.9900 .
C2S H2SB 0.9900 .
C3S C4S 1.61(4) .
C3S H3SA 0.9900 .
C3S H3SB 0.9900 .
C4S H4SA 0.9800 .
C4S H4SB 0.9800 .
C4S H4SC 0.9800 .

loop_
_geom_hbond_atom_site_label_D
_geom_hbond_atom_site_label_H
_geom_hbond_atom_site_label_A
_geom_hbond_distance_DH
_geom_hbond_distance_HA
_geom_hbond_distance_DA
_geom_hbond_angle_DHA
_geom_hbond_site_symmetry_A
N1 H1C F1 0.99 2.36 3.257(5) 150.0 .
N1 H1C F1 0.99 2.34 3.264(5) 154.2 3_566

loop_
_geom_torsion_atom_site_label_1
_geom_torsion_atom_site_label_2
_geom_torsion_atom_site_label_3
_geom_torsion_atom_site_label_4
_geom_torsion
_geom_torsion_site_symmetry_1
_geom_torsion_site_symmetry_4
C3 Fe1 C3 Br1 -180(100) 3_566 3_566
N1 Fe1 C3 Br1 -8(3) . 3_566
P1 Fe1 C3 Br1 -92(3) . 3_566
P1 Fe1 C3 Br1 83(3) 3_566 3_566
Br1 Fe1 C3 Br1 -180(100) . 3_566
Fe1 N1 C1 C11 176.8(3) . .
Fe1 N1 C1 C2 -56.9(3) . .
N1 C1 C2 C21 178.4(3) . .
C11 C1 C2 C21 -57.9(5) . .
N1 C1 C2 P1 49.1(3) . .
C11 C1 C2 P1 172.7(3) . .
C41 P1 C2 C21 86.9(4) . .
C31 P1 C2 C21 -22.1(4) . .
Fe1 P1 C2 C21 -153.6(3) . .
C41 P1 C2 C1 -143.7(2) . .
C31 P1 C2 C1 107.4(3) . .
Fe1 P1 C2 C1 -24.1(3) . .
N1 C1 C11 C12 -100.8(5) . .
C2 C1 C11 C12 137.2(5) . .
N1 C1 C11 C16 74.9(5) . .
C2 C1 C11 C16 -47.2(6) . .
C16 C11 C12 C13 3.0(9) . .
C1 C11 C12 C13 178.8(5) . .
C11 C12 C13 C14 -1.9(11) . .
C12 C13 C14 C15 -0.2(11) . .
C13 C14 C15 C16 1.0(10) . .
C14 C15 C16 C11 0.1(10) . .
C12 C11 C16 C15 -2.1(8) . .
C1 C11 C16 C15 -177.9(5) . .
C1 C2 C21 C26 142.6(4) . .
P1 C2 C21 C26 -92.7(5) . .
C1 C2 C21 C22 -36.5(6) . .
P1 C2 C21 C22 88.3(5) . .
C26 C21 C22 C23 0.3(7) . .
C2 C21 C22 C23 179.4(5) . .
C21 C22 C23 C24 -0.6(9) . .
C22 C23 C24 C25 0.2(9) . .
C23 C24 C25 C26 0.5(9) . .
C24 C25 C26 C21 -0.8(8) . .
C22 C21 C26 C25 0.5(7) . .
C2 C21 C26 C25 -178.7(4) . .
C41 P1 C31 C32 135.9(4) . .
C2 P1 C31 C32 -112.1(4) . .
Fe1 P1 C31 C32 7.7(5) . .
C41 P1 C31 C36 -41.7(5) . .
C2 P1 C31 C36 70.3(5) . .
Fe1 P1 C31 C36 -169.9(4) . .
C36 C31 C32 C33 -0.5(8) . .
P1 C31 C32 C33 -178.2(4) . .
C31 C32 C33 C34 1.1(8) . .
C32 C33 C34 C35 -0.3(10) . .
C33 C34 C35 C36 -1.1(12) . .
C32 C31 C36 C35 -0.8(9) . .
P1 C31 C36 C35 176.8(5) . .
C34 C35 C36 C31 1.7(11) . .
C31 P1 C41 C46 -51.2(4) . .
C2 P1 C41 C46 -165.1(4) . .
Fe1 P1 C41 C46 82.5(4) . .
C31 P1 C41 C42 136.1(4) . .
C2 P1 C41 C42 22.2(4) . .
Fe1 P1 C41 C42 -90.1(4) . .
C46 C41 C42 C43 0.0(7) . .
P1 C41 C42 C43 172.6(4) . .
C41 C42 C43 C44 0.7(9) . .
C42 C43 C44 C45 -2.1(10) . .
C43 C44 C45 C46 2.7(11) . .
C44 C45 C46 C41 -2.0(10) . .
C42 C41 C46 C45 0.6(8) . .
P1 C41 C46 C45 -172.5(5) . .
C3S O1S C2S C1S -171.9(14) . .
C2S O1S C3S C4S 174.0(15) . .
